data_7041370
loop_
_publ_author_name
'Nachtigall, Olaf'
'Hagenbach, Adelheid'
'Wiecko, Jelena'
'Lentz, Dieter'
'Abram, Ulrich'
'Spandl, Johann'

_publ_section_title
;
 Functional polyoxometalates from solvothermal reactions of VOSO4 with
 tripodal alkoxides - a study on the reactivity of different
 &quot;tris&quot; derivatives.
;
_journal_issue 2
_journal_name_full 'Dalton transactions (Cambridge, England : 2003)'
_journal_page_first 509
_journal_page_last 516
_journal_paper_doi 10.1039/c6dt03638d
_journal_volume 46
_journal_year 2017
_chemical_formula_moiety 'C20 H50 N2 O22 S2 V4, 1/2 (O C H4)'
_chemical_formula_sum 'C20.5 H52 N2 O22.5 S2 V4'
_chemical_formula_weight 954.52
_space_group_crystal_system triclinic
_space_group_IT_number 2
_space_group_name_Hall '-P 1'
_space_group_name_H-M_alt 'P -1'
_symmetry_space_group_name_Hall '-P 1'
_symmetry_space_group_name_H-M 'P -1'
_atom_sites_solution_hydrogens mixed
_atom_sites_solution_primary direct
_audit_creation_method SHELXL-2014/7
_audit_update_record
;
2016-11-07 deposited with the CCDC.
2016-12-08 downloaded from the CCDC.
;
_cell_angle_alpha 69.324(7)
_cell_angle_beta 82.127(7)
_cell_angle_gamma 73.574(7)
_cell_formula_units_Z 1
_cell_length_a 8.7232(8)
_cell_length_b 10.0127(9)
_cell_length_c 11.9590(11)
_cell_measurement_reflns_used 15420
_cell_measurement_temperature 210(2)
_cell_measurement_theta_max 29.62
_cell_measurement_theta_min 3.32
_cell_volume 936.57(16)
_computing_cell_refinement 'STOE X-AREA'
_computing_data_collection 'STOE X-AREA'
_computing_data_reduction 'STOE X-RED'
_computing_molecular_graphics diamond
_computing_publication_material wingx
_computing_structure_refinement 'SHELXL-2014/7 (Sheldrick, 2014)'
_computing_structure_solution 'shelxs-97 (Sheldrick, 2008)'
_diffrn_ambient_temperature 210(2)
_diffrn_detector_area_resol_mean 6.67
_diffrn_measured_fraction_theta_full 0.991
_diffrn_measured_fraction_theta_max 0.984
_diffrn_measurement_device_type 'STOE IPDS 2T'
_diffrn_measurement_method 'rotation method'
_diffrn_radiation_type MoK\a
_diffrn_radiation_wavelength 0.71073
_diffrn_reflns_av_R_equivalents 0.0452
_diffrn_reflns_av_unetI/netI 0.0377
_diffrn_reflns_Laue_measured_fraction_full 0.991
_diffrn_reflns_Laue_measured_fraction_max 0.984
_diffrn_reflns_limit_h_max 10
_diffrn_reflns_limit_h_min -11
_diffrn_reflns_limit_k_max 13
_diffrn_reflns_limit_k_min -13
_diffrn_reflns_limit_l_max 16
_diffrn_reflns_limit_l_min -16
_diffrn_reflns_number 10419
_diffrn_reflns_point_group_measured_fraction_full 0.991
_diffrn_reflns_point_group_measured_fraction_max 0.984
_diffrn_reflns_theta_full 25.242
_diffrn_reflns_theta_max 29.207
_diffrn_reflns_theta_min 3.594
_exptl_absorpt_coefficient_mu 1.166
_exptl_absorpt_correction_T_max 0.7370
_exptl_absorpt_correction_T_min 0.5459
_exptl_absorpt_correction_type integration
_exptl_absorpt_process_details 'STOE X-RED'
_exptl_crystal_colour blue
_exptl_crystal_density_diffrn 1.717
_exptl_crystal_description prism
_exptl_crystal_F_000 500
_exptl_crystal_size_max 0.6
_exptl_crystal_size_mid 0.4
_exptl_crystal_size_min 0.3
_refine_diff_density_max 1.348
_refine_diff_density_min -0.964
_refine_diff_density_rms 0.104
_refine_ls_extinction_method none
_refine_ls_goodness_of_fit_ref 1.061
_refine_ls_hydrogen_treatment constr
_refine_ls_matrix_type full
_refine_ls_number_parameters 240
_refine_ls_number_reflns 4989
_refine_ls_number_restraints 1
_refine_ls_restrained_S_all 1.061
_refine_ls_R_factor_all 0.0467
_refine_ls_R_factor_gt 0.0390
_refine_ls_shift/su_max 0.002
_refine_ls_shift/su_mean 0.000
_refine_ls_structure_factor_coef Fsqd
_refine_ls_weighting_details 'w=1/[\s^2^(Fo^2^)+(0.0750P)^2^+0.4791P] where P=(Fo^2^+2Fc^2^)/3'
_refine_ls_weighting_scheme calc
_refine_ls_wR_factor_gt 0.1165
_refine_ls_wR_factor_ref 0.1202
_reflns_Friedel_coverage 0.000
_reflns_number_gt 4236
_reflns_number_total 4989
_reflns_threshold_expression 'I > 2\s(I)'
_cod_data_source_file c6dt03638d2.cif
_cod_data_source_block shelx
_cod_depositor_comments 'Adding full bibliography for 7041370--7041376.cif.'
_cod_database_code 7041370
_shelx_shelxl_version_number 2014/7
_shelx_space_group_comment
;
The symmetry employed for this shelxl refinement is uniquely defined
by the following loop, which should always be used as a source of
symmetry information in preference to the above space-group names.
They are only intended as comments.
;

loop_
_space_group_symop_operation_xyz
'x, y, z'
'-x, -y, -z'

loop_
_atom_site_label
_atom_site_type_symbol
_atom_site_fract_x
_atom_site_fract_y
_atom_site_fract_z
_atom_site_U_iso_or_equiv
_atom_site_adp_type
_atom_site_occupancy
_atom_site_site_symmetry_order
_atom_site_calc_flag
_atom_site_refinement_flags_posn
_atom_site_refinement_flags_adp
_atom_site_refinement_flags_occupancy
_atom_site_disorder_assembly
_atom_site_disorder_group
V1 V 0.87181(4) 0.26632(4) 0.05096(3) 0.01590(10) Uani 1 1 d . . . . .
V2 V 0.97321(4) 0.49179(4) 0.14697(3) 0.01500(10) Uani 1 1 d . . . . .
S5 S 0.64286(7) 0.39973(6) 0.24322(5) 0.01819(13) Uani 1 1 d . . . . .
O1 O 0.8923(2) 0.09158(19) 0.09626(16) 0.0252(4) Uani 1 1 d . . . . .
O2 O 1.0601(2) 0.4727(2) 0.26344(15) 0.0233(3) Uani 1 1 d . . . . .
O3 O 0.7327(2) 0.30533(19) -0.09171(16) 0.0228(3) Uani 1 1 d . . . . .
H3 H 0.6721 0.3832 -0.1333 0.034 Uiso 1 1 d R U . . .
O5 O 0.85072(19) 0.50857(16) -0.02203(14) 0.0154(3) Uani 1 1 d . . . . .
O6 O 0.99534(19) 0.28084(17) 0.17010(14) 0.0167(3) Uani 1 1 d . . . . .
O7 O 1.06294(19) 0.29039(17) -0.06227(14) 0.0169(3) Uani 1 1 d . . . . .
O9 O 0.7446(2) 0.50739(19) 0.21200(15) 0.0206(3) Uani 1 1 d . . . . .
O10 O 0.6685(2) 0.33189(18) 0.14538(15) 0.0208(3) Uani 1 1 d . . . . .
O15 O 0.4761(2) 0.4830(2) 0.24295(16) 0.0255(4) Uani 1 1 d . . . . .
O16 O 0.6835(2) 0.2865(2) 0.35747(16) 0.0304(4) Uani 1 1 d . . . . .
O31 O 1.4963(2) 0.1050(2) 0.22303(17) 0.0267(4) Uani 1 1 d . . . . .
H31 H 1.5503 0.1611 0.2078 0.040 Uiso 1 1 d R U . . .
C1 C 1.2174(3) 0.1994(2) -0.0235(2) 0.0186(4) Uani 1 1 d . . . . .
H1A H 1.2952 0.2210 -0.0892 0.022 Uiso 1 1 calc R U . . .
H1B H 1.2166 0.0969 -0.0035 0.022 Uiso 1 1 calc R U . . .
C2 C 0.7069(3) 0.6238(2) -0.0575(2) 0.0173(4) Uani 1 1 d . . . . .
H2A H 0.6253 0.6072 0.0061 0.021 Uiso 1 1 calc R U . . .
H2B H 0.6689 0.6184 -0.1279 0.021 Uiso 1 1 calc R U . . .
C3 C 1.2707(3) 0.2202(2) 0.0853(2) 0.0174(4) Uani 1 1 d . . . . .
C8 C 1.1525(3) 0.1841(2) 0.1919(2) 0.0185(4) Uani 1 1 d . . . . .
H8A H 1.1459 0.0833 0.2105 0.022 Uiso 1 1 calc R U . . .
H8B H 1.1926 0.1905 0.2611 0.022 Uiso 1 1 calc R U . . .
C10 C 1.4351(3) 0.1101(3) 0.1169(2) 0.0221(4) Uani 1 1 d . . . . .
H10A H 1.4261 0.0124 0.1262 0.026 Uiso 1 1 calc R U . . .
H10B H 1.5109 0.1366 0.0508 0.026 Uiso 1 1 calc R U . . .
C30 C 0.7950(3) 0.2318(3) -0.1782(2) 0.0287(5) Uani 1 1 d . . . . .
H30A H 0.7088 0.2129 -0.2073 0.043 Uiso 1 1 calc R U . . .
H30B H 0.8704 0.1402 -0.1413 0.043 Uiso 1 1 calc R U . . .
H30C H 0.8473 0.2933 -0.2437 0.043 Uiso 1 1 calc R U . . .
N1 N 0.3092(3) 0.2738(3) 0.5692(2) 0.0274(4) Uani 1 1 d . . . . .
C62 C 0.4626(4) 0.2549(4) 0.6210(3) 0.0376(6) Uani 1 1 d . . . . .
H62A H 0.5058 0.1525 0.6642 0.056 Uiso 1 1 calc R U . . .
H62B H 0.4439 0.3108 0.6745 0.056 Uiso 1 1 calc R U . . .
H62C H 0.5373 0.2894 0.5579 0.056 Uiso 1 1 calc R U . . .
C63 C 0.1931(4) 0.2203(4) 0.6684(3) 0.0396(7) Uani 1 1 d . . . . .
H63A H 0.0944 0.2308 0.6353 0.059 Uiso 1 1 calc R U . . .
H63B H 0.1734 0.2776 0.7209 0.059 Uiso 1 1 calc R U . . .
H63C H 0.2371 0.1184 0.7125 0.059 Uiso 1 1 calc R U . . .
C66 C 0.3385(5) 0.1860(5) 0.4864(3) 0.0481(9) Uani 1 1 d . . . . .
H66A H 0.2412 0.2038 0.4484 0.072 Uiso 1 1 calc R U . . .
H66B H 0.3739 0.0829 0.5311 0.072 Uiso 1 1 calc R U . . .
H66C H 0.4192 0.2149 0.4266 0.072 Uiso 1 1 calc R U . . .
C68 C 0.2456(5) 0.4341(4) 0.5007(3) 0.0449(8) Uani 1 1 d . . . . .
H68A H 0.1498 0.4472 0.4626 0.067 Uiso 1 1 calc R U . . .
H68B H 0.3243 0.4679 0.4410 0.067 Uiso 1 1 calc R U . . .
H68C H 0.2218 0.4899 0.5545 0.067 Uiso 1 1 calc R U . . .
C90 C -0.012(2) 0.0257(14) 0.5157(14) 0.046(3) Uiso 0.25 1 d D . P A -1
H90A H -0.1075 -0.0092 0.5311 0.068 Uiso 0.25 1 calc R U P A -1
H90B H 0.0567 -0.0280 0.5817 0.068 Uiso 0.25 1 calc R U P A -1
H90C H 0.0421 0.0109 0.4440 0.068 Uiso 0.25 1 calc R U P A -1
O90 O -0.0535(14) 0.1761(12) 0.5017(10) 0.055(3) Uiso 0.25 1 d D . P A -1
H90 H -0.1374 0.2090 0.4600 0.083 Uiso 0.25 1 d . U P B -1

loop_
_atom_site_aniso_label
_atom_site_aniso_U_11
_atom_site_aniso_U_22
_atom_site_aniso_U_33
_atom_site_aniso_U_23
_atom_site_aniso_U_13
_atom_site_aniso_U_12
V1 0.01496(19) 0.01625(17) 0.01762(19) -0.00559(13) 0.00011(13) -0.00608(13)
V2 0.01498(18) 0.01722(18) 0.01385(18) -0.00548(13) 0.00020(13) -0.00561(13)
S5 0.0143(2) 0.0227(3) 0.0170(3) -0.0055(2) 0.00159(19) -0.0061(2)
O1 0.0286(9) 0.0203(8) 0.0276(9) -0.0071(7) 0.0007(7) -0.0096(7)
O2 0.0261(9) 0.0273(8) 0.0192(8) -0.0086(6) -0.0028(7) -0.0088(7)
O3 0.0202(8) 0.0255(8) 0.0247(8) -0.0111(7) -0.0050(7) -0.0032(7)
O5 0.0133(7) 0.0163(7) 0.0157(7) -0.0044(5) -0.0002(5) -0.0038(5)
O6 0.0162(7) 0.0169(7) 0.0165(7) -0.0041(6) -0.0012(6) -0.0049(6)
O7 0.0146(7) 0.0181(7) 0.0183(7) -0.0065(6) 0.0000(6) -0.0042(6)
O9 0.0171(8) 0.0258(8) 0.0215(8) -0.0108(6) 0.0044(6) -0.0082(6)
O10 0.0172(8) 0.0249(8) 0.0237(8) -0.0113(6) 0.0036(6) -0.0084(6)
O15 0.0143(8) 0.0349(9) 0.0268(9) -0.0132(7) 0.0015(7) -0.0028(7)
O16 0.0290(10) 0.0346(10) 0.0206(9) 0.0009(7) -0.0009(7) -0.0103(8)
O31 0.0234(9) 0.0258(8) 0.0300(9) -0.0037(7) -0.0085(7) -0.0081(7)
C1 0.0161(10) 0.0183(9) 0.0217(10) -0.0085(8) -0.0012(8) -0.0022(8)
C2 0.0145(10) 0.0182(9) 0.0190(10) -0.0051(8) -0.0024(8) -0.0044(8)
C3 0.0152(10) 0.0172(9) 0.0193(10) -0.0061(8) -0.0014(8) -0.0031(8)
C8 0.0169(10) 0.0181(9) 0.0184(10) -0.0030(8) -0.0029(8) -0.0041(8)
C10 0.0171(10) 0.0209(10) 0.0260(11) -0.0063(8) -0.0032(9) -0.0022(8)
C30 0.0303(13) 0.0295(12) 0.0310(13) -0.0160(10) -0.0050(10) -0.0056(10)
N1 0.0253(11) 0.0358(11) 0.0228(10) -0.0134(9) 0.0019(8) -0.0072(9)
C62 0.0315(15) 0.0430(16) 0.0382(15) -0.0116(12) -0.0068(12) -0.0091(12)
C63 0.0361(16) 0.0533(18) 0.0330(15) -0.0201(13) 0.0121(12) -0.0156(14)
C66 0.050(2) 0.070(2) 0.0459(19) -0.0423(18) 0.0172(15) -0.0272(18)
C68 0.0480(19) 0.0450(17) 0.0310(15) -0.0054(13) -0.0080(14) -0.0019(15)

loop_
_atom_type_symbol
_atom_type_description
_atom_type_scat_dispersion_real
_atom_type_scat_dispersion_imag
_atom_type_scat_source
C C 0.0033 0.0016 'International Tables Vol C Tables 4.2.6.8 and 6.1.1.4'
H H 0.0000 0.0000 'International Tables Vol C Tables 4.2.6.8 and 6.1.1.4'
N N 0.0061 0.0033 'International Tables Vol C Tables 4.2.6.8 and 6.1.1.4'
O O 0.0106 0.0060 'International Tables Vol C Tables 4.2.6.8 and 6.1.1.4'
S S 0.1246 0.1234 'International Tables Vol C Tables 4.2.6.8 and 6.1.1.4'
V V 0.3005 0.5294 'International Tables Vol C Tables 4.2.6.8 and 6.1.1.4'

loop_
_geom_angle_atom_site_label_1
_geom_angle_atom_site_label_2
_geom_angle_atom_site_label_3
_geom_angle
_geom_angle_site_symmetry_1
_geom_angle_site_symmetry_3
O1 V1 O6 100.10(8) . .
O1 V1 O7 102.48(8) . .
O6 V1 O7 86.79(7) . .
O1 V1 O10 100.92(8) . .
O6 V1 O10 88.16(7) . .
O7 V1 O10 156.58(7) . .
O1 V1 O3 93.56(8) . .
O6 V1 O3 166.33(7) . .
O7 V1 O3 90.18(7) . .
O10 V1 O3 89.36(7) . .
O1 V1 O5 176.67(8) . .
O6 V1 O5 81.44(6) . .
O7 V1 O5 74.60(6) . .
O10 V1 O5 82.04(6) . .
O3 V1 O5 84.90(6) . .
O2 V2 O6 99.39(8) . .
O2 V2 O5 103.83(8) . 2_765
O6 V2 O5 88.47(6) . 2_765
O2 V2 O7 100.88(8) . 2_765
O6 V2 O7 158.67(7) . 2_765
O5 V2 O7 80.33(6) 2_765 2_765
O2 V2 O9 100.53(8) . .
O6 V2 O9 88.86(7) . .
O5 V2 O9 155.61(7) 2_765 .
O7 V2 O9 93.90(7) 2_765 .
O2 V2 O5 177.47(8) . .
O6 V2 O5 78.15(6) . .
O5 V2 O5 75.63(7) 2_765 .
O7 V2 O5 81.50(6) 2_765 .
O9 V2 O5 80.09(6) . .
O16 S5 O15 111.86(12) . .
O16 S5 O9 110.96(11) . .
O15 S5 O9 107.59(11) . .
O16 S5 O10 110.46(11) . .
O15 S5 O10 107.62(10) . .
O9 S5 O10 108.20(9) . .
C30 O3 V1 119.47(15) . .
C30 O3 H3 101.2 . .
V1 O3 H3 130.6 . .
C2 O5 V2 115.59(13) . 2_765
C2 O5 V1 126.79(12) . .
V2 O5 V1 98.31(7) 2_765 .
C2 O5 V2 117.24(12) . .
V2 O5 V2 104.37(7) 2_765 .
V1 O5 V2 89.75(6) . .
C8 O6 V1 117.49(13) . .
C8 O6 V2 116.75(13) . .
V1 O6 V2 109.60(8) . .
C1 O7 V2 121.44(13) . 2_765
C1 O7 V1 118.98(13) . .
V2 O7 V1 105.47(7) 2_765 .
S5 O9 V2 130.89(10) . .
S5 O10 V1 130.53(10) . .
C10 O31 H31 110.5 . .
O7 C1 C3 113.77(17) . .
O7 C1 H1A 108.8 . .
C3 C1 H1A 108.8 . .
O7 C1 H1B 108.8 . .
C3 C1 H1B 108.8 . .
H1A C1 H1B 107.7 . .
O5 C2 C3 113.51(17) . 2_765
O5 C2 H2A 108.9 . .
C3 C2 H2A 108.9 2_765 .
O5 C2 H2B 108.9 . .
C3 C2 H2B 108.9 2_765 .
H2A C2 H2B 107.7 . .
C8 C3 C1 110.37(18) . .
C8 C3 C10 109.04(18) . .
C1 C3 C10 106.43(18) . .
C8 C3 C2 110.84(18) . 2_765
C1 C3 C2 112.51(18) . 2_765
C10 C3 C2 107.46(18) . 2_765
O6 C8 C3 112.93(18) . .
O6 C8 H8A 109.0 . .
C3 C8 H8A 109.0 . .
O6 C8 H8B 109.0 . .
C3 C8 H8B 109.0 . .
H8A C8 H8B 107.8 . .
O31 C10 C3 114.04(19) . .
O31 C10 H10A 108.7 . .
C3 C10 H10A 108.7 . .
O31 C10 H10B 108.7 . .
C3 C10 H10B 108.7 . .
H10A C10 H10B 107.6 . .
O3 C30 H30A 109.5 . .
O3 C30 H30B 109.5 . .
H30A C30 H30B 109.5 . .
O3 C30 H30C 109.5 . .
H30A C30 H30C 109.5 . .
H30B C30 H30C 109.5 . .
C62 N1 C66 109.4(3) . .
C62 N1 C68 108.5(2) . .
C66 N1 C68 109.5(3) . .
C62 N1 C63 109.2(2) . .
C66 N1 C63 109.6(2) . .
C68 N1 C63 110.7(2) . .
N1 C62 H62A 109.5 . .
N1 C62 H62B 109.5 . .
H62A C62 H62B 109.5 . .
N1 C62 H62C 109.5 . .
H62A C62 H62C 109.5 . .
H62B C62 H62C 109.5 . .
N1 C63 H63A 109.5 . .
N1 C63 H63B 109.5 . .
H63A C63 H63B 109.5 . .
N1 C63 H63C 109.5 . .
H63A C63 H63C 109.5 . .
H63B C63 H63C 109.5 . .
N1 C66 H66A 109.5 . .
N1 C66 H66B 109.5 . .
H66A C66 H66B 109.5 . .
N1 C66 H66C 109.5 . .
H66A C66 H66C 109.5 . .
H66B C66 H66C 109.5 . .
N1 C68 H68A 109.5 . .
N1 C68 H68B 109.5 . .
H68A C68 H68B 109.5 . .
N1 C68 H68C 109.5 . .
H68A C68 H68C 109.5 . .
H68B C68 H68C 109.5 . .
O90 C90 H90A 109.5 . .
O90 C90 H90B 109.5 . .
H90A C90 H90B 109.5 . .
O90 C90 H90C 109.5 . .
H90A C90 H90C 109.5 . .
H90B C90 H90C 109.5 . .
C90 O90 H90 102.2 . .

loop_
_geom_bond_atom_site_label_1
_geom_bond_atom_site_label_2
_geom_bond_distance
_geom_bond_site_symmetry_2
V1 O1 1.6021(17) .
V1 O6 1.9667(16) .
V1 O7 2.0125(16) .
V1 O10 2.0415(17) .
V1 O3 2.0891(17) .
V1 O5 2.2307(15) .
V2 O2 1.6035(17) .
V2 O6 1.9866(16) .
V2 O5 1.9908(16) 2_765
V2 O7 2.0051(16) 2_765
V2 O9 2.0229(17) .
V2 O5 2.3462(16) .
S5 O16 1.4454(19) .
S5 O15 1.4581(18) .
S5 O9 1.5015(17) .
S5 O10 1.5113(17) .
O3 C30 1.436(3) .
O3 H3 0.8367 .
O5 C2 1.438(3) .
O5 V2 1.9908(16) 2_765
O6 C8 1.433(3) .
O7 C1 1.428(3) .
O7 V2 2.0051(16) 2_765
O31 C10 1.422(3) .
O31 H31 0.7903 .
C1 C3 1.538(3) .
C1 H1A 0.9700 .
C1 H1B 0.9700 .
C2 C3 1.541(3) 2_765
C2 H2A 0.9700 .
C2 H2B 0.9700 .
C3 C8 1.532(3) .
C3 C10 1.541(3) .
C3 C2 1.541(3) 2_765
C8 H8A 0.9700 .
C8 H8B 0.9700 .
C10 H10A 0.9700 .
C10 H10B 0.9700 .
C30 H30A 0.9600 .
C30 H30B 0.9600 .
C30 H30C 0.9600 .
N1 C62 1.487(4) .
N1 C66 1.496(4) .
N1 C68 1.499(4) .
N1 C63 1.500(4) .
C62 H62A 0.9600 .
C62 H62B 0.9600 .
C62 H62C 0.9600 .
C63 H63A 0.9600 .
C63 H63B 0.9600 .
C63 H63C 0.9600 .
C66 H66A 0.9600 .
C66 H66B 0.9600 .
C66 H66C 0.9600 .
C68 H68A 0.9600 .
C68 H68B 0.9600 .
C68 H68C 0.9600 .
C90 O90 1.400(13) .
C90 H90A 0.9600 .
C90 H90B 0.9600 .
C90 H90C 0.9600 .
O90 H90 0.8604 .

loop_
_geom_hbond_atom_site_label_D
_geom_hbond_atom_site_label_H
_geom_hbond_atom_site_label_A
_geom_hbond_distance_DH
_geom_hbond_distance_HA
_geom_hbond_distance_DA
_geom_hbond_angle_DHA
_geom_hbond_site_symmetry_A
O3 H3 O15 0.84 1.85 2.663(3) 163.0 2_665
O31 H31 O10 0.79 2.10 2.888(2) 170.8 1_655
O31 H31 S5 0.79 2.90 3.6226(19) 152.2 1_655
O90 H90 O16 0.86 1.93 2.786(12) 176.3 1_455

loop_
_geom_torsion_atom_site_label_1
_geom_torsion_atom_site_label_2
_geom_torsion_atom_site_label_3
_geom_torsion_atom_site_label_4
_geom_torsion
_geom_torsion_site_symmetry_1
_geom_torsion_site_symmetry_4
O16 S5 O9 V2 78.18(16) . .
O15 S5 O9 V2 -159.16(13) . .
O10 S5 O9 V2 -43.15(16) . .
O16 S5 O10 V1 -82.38(15) . .
O15 S5 O10 V1 155.24(13) . .
O9 S5 O10 V1 39.26(16) . .
V2 O7 C1 C3 72.8(2) 2_765 .
V1 O7 C1 C3 -61.4(2) . .
V2 O5 C2 C3 -65.2(2) 2_765 2_765
V1 O5 C2 C3 170.87(13) . 2_765
V2 O5 C2 C3 58.6(2) . 2_765
O7 C1 C3 C8 59.7(2) . .
O7 C1 C3 C10 177.86(17) . .
O7 C1 C3 C2 -64.7(2) . 2_765
V1 O6 C8 C3 68.3(2) . .
V2 O6 C8 C3 -65.0(2) . .
C1 C3 C8 O6 -63.1(2) . .
C10 C3 C8 O6 -179.63(17) . .
C2 C3 C8 O6 62.3(2) 2_765 .
C8 C3 C10 O31 -55.6(2) . .
C1 C3 C10 O31 -174.62(18) . .
C2 C3 C10 O31 64.6(2) 2_765 .
